data_4075581
loop_
_publ_author_name
'Ojo, Wilfried-Solo'
'Paugam, Eddy'
'P\'etillon, Fran\,cois Y.'
'Schollhammer, Philippe'
'Talarmin, Jean'
'Muir, Kenneth W.'

_publ_section_title
;
 Formation of C&#x2212;C, C&#x2212;N, and C&#x2212;O Links between
 Isonitrile, Cyclopentadienyl, and Hydroxide Ligands Bound to
 Molybdenum(III):&#x00A0; Syntheses and Crystal Structures of
 \m-Aminocarbyne and \m-Amino-oxycarbene Dimolybdenum Complexes
;
_journal_issue 16
_journal_name_full Organometallics
_journal_page_first 4009
_journal_paper_doi 10.1021/om060383v
_journal_volume 25
_journal_year 2006
_chemical_formula_sum 'C39 H43 Mo2 N3 O S2'
_chemical_formula_weight 825.76
_chemical_name_systematic
;
 ?
;
_space_group_IT_number 14
_symmetry_space_group_name_Hall '-P 2ybc'
_symmetry_space_group_name_H-M 'P 1 21/c 1'
_atom_sites_solution_hydrogens geom
_atom_sites_solution_primary direct
_atom_sites_solution_secondary difmap
_audit_creation_date 2006-02-09T13:25:12-00:00
_audit_creation_method 'WinGX routine CIF_UPDATE'
_cell_angle_alpha 90
_cell_angle_beta 95.892(9)
_cell_angle_gamma 90
_cell_formula_units_Z 4
_cell_length_a 15.8718(15)
_cell_length_b 14.3618(9)
_cell_length_c 16.2998(16)
_cell_measurement_reflns_used 4615
_cell_measurement_temperature 170(2)
_cell_measurement_theta_max 19.6
_cell_measurement_theta_min 1.97
_cell_volume 3695.9(6)
_computing_structure_refinement 'SHELXL-97 (Sheldrick, 1997)'
_diffrn_ambient_temperature 170(2)
_diffrn_measured_fraction_theta_full 0.671
_diffrn_measured_fraction_theta_max 0.671
_diffrn_measurement_device_type 'X-CALIBUR-2 CCD-4-circle diffractometer'
_diffrn_radiation_monochromator graphite
_diffrn_radiation_type MoK\a
_diffrn_radiation_wavelength 0.71073
_diffrn_reflns_av_R_equivalents 0.0798
_diffrn_reflns_av_unetI/netI 0.0538
_diffrn_reflns_limit_h_max 11
_diffrn_reflns_limit_h_min -12
_diffrn_reflns_limit_k_max 11
_diffrn_reflns_limit_k_min -10
_diffrn_reflns_limit_l_max 13
_diffrn_reflns_limit_l_min -13
_diffrn_reflns_number 9730
_diffrn_reflns_theta_full 20.65
_diffrn_reflns_theta_max 20.65
_diffrn_reflns_theta_min 3.1
_diffrn_standards_interval_count 50
_exptl_absorpt_coefficient_mu 0.826
_exptl_absorpt_correction_T_max 0.9756
_exptl_absorpt_correction_T_min 0.7897
_exptl_absorpt_correction_type empirical
_exptl_absorpt_process_details
;
        CrysAlis RED, Oxford Diffraction Ltd.,
        Version 1.171.27p5 beta (release 01-04-2005 CrysAlis171 .NET)
        (compiled Apr  1 2005,17:53:34)
        Scale3 Abspack program including interframe scaling, empirical
        absorption correction (Blessing) and detector sensitivity correction.
;
_exptl_crystal_colour red
_exptl_crystal_density_diffrn 1.484
_exptl_crystal_density_method 'not measured'
_exptl_crystal_description
;
hexagonal plate // {100}, sides {001}, {011}
;
_exptl_crystal_F_000 1688
_exptl_crystal_size_max 0.30
_exptl_crystal_size_mid 0.23
_exptl_crystal_size_min 0.03
_refine_diff_density_max 1.824
_refine_diff_density_min -0.914
_refine_diff_density_rms 0.159
_refine_ls_extinction_method none
_refine_ls_goodness_of_fit_ref 1.089
_refine_ls_hydrogen_treatment mixed
_refine_ls_matrix_type full
_refine_ls_number_parameters 396
_refine_ls_number_reflns 2545
_refine_ls_number_restraints 107
_refine_ls_restrained_S_all 1.068
_refine_ls_R_factor_all 0.0897
_refine_ls_R_factor_gt 0.0807
_refine_ls_shift/su_max 0
_refine_ls_shift/su_mean 0
_refine_ls_structure_factor_coef Fsqd
_refine_ls_weighting_details 'calc w=1/[\s^2^(Fo^2^)+(0.1489P)^2^+32.1600P] where P=(Fo^2^+2Fc^2^)/3'
_refine_ls_weighting_scheme calc
_refine_ls_wR_factor_gt 0.2125
_refine_ls_wR_factor_ref 0.2261
_reflns_number_gt 2176
_reflns_number_total 2545
_reflns_threshold_expression >2sigma(I)
_cod_data_source_file om060383vsi20060503_095347.cif
_cod_data_source_block 5a1
_cod_database_code 4075581

loop_
_symmetry_equiv_pos_as_xyz
'x, y, z'
'-x, y+1/2, -z+1/2'
'-x, -y, -z'
'x, -y-1/2, z-1/2'

loop_
_atom_site_label
_atom_site_type_symbol
_atom_site_fract_x
_atom_site_fract_y
_atom_site_fract_z
_atom_site_U_iso_or_equiv
_atom_site_adp_type
_atom_site_occupancy
_atom_site_symmetry_multiplicity
_atom_site_calc_flag
_atom_site_refinement_flags
C1 C 0.8132(10) 0.0514(10) -0.1304(9) 0.054(5) Uani 1 1 d D
H1A H 0.7656 0.0121 -0.1525 0.081 Uiso 1 1 calc R
H1B H 0.8532 0.0141 -0.0942 0.081 Uiso 1 1 calc R
H1C H 0.8419 0.0763 -0.1761 0.081 Uiso 1 1 calc R
C2 C 1.0205(8) 0.1909(11) 0.1676(10) 0.053(5) Uani 1 1 d D
H2A H 1.0309 0.1905 0.2279 0.079 Uiso 1 1 calc R
H2B H 1.0655 0.2261 0.1446 0.079 Uiso 1 1 calc R
H2C H 1.0201 0.1268 0.147 0.079 Uiso 1 1 calc R
C11 C 0.9264(8) 0.3967(7) -0.0313(7) 0.050(4) Uani 1 1 d GU
H11 H 0.913 0.4419 0.0079 0.06 Uiso 1 1 calc R
C12 C 1.0014(7) 0.3461(8) -0.0290(7) 0.048(4) Uani 1 1 d GU
H12 H 1.0483 0.3507 0.012 0.057 Uiso 1 1 calc R
C13 C 0.9958(7) 0.2876(8) -0.0976(7) 0.046(4) Uani 1 1 d GU
H13 H 1.0381 0.2452 -0.1114 0.055 Uiso 1 1 calc R
C14 C 0.9172(7) 0.3020(8) -0.1422(6) 0.042(4) Uani 1 1 d GU
H14 H 0.8965 0.2713 -0.1918 0.05 Uiso 1 1 calc R
C15 C 0.8743(7) 0.3695(8) -0.1013(7) 0.059(5) Uani 1 1 d GU
H15 H 0.8192 0.3928 -0.1181 0.07 Uiso 1 1 calc R
C21 C 0.6680(8) 0.2083(10) 0.1201(7) 0.029(4) Uiso 1 1 d DU
C22 C 0.6486(9) 0.1191(9) 0.0843(9) 0.040(4) Uani 1 1 d DU
H22 H 0.6122 0.1076 0.0354 0.048 Uiso 1 1 calc R
C23 C 0.6929(9) 0.0507(10) 0.1343(10) 0.046(4) Uani 1 1 d DU
H23 H 0.6915 -0.0145 0.1247 0.055 Uiso 1 1 calc R
C24 C 0.7393(9) 0.0962(9) 0.2008(10) 0.038(4) Uani 1 1 d DU
H24 H 0.7751 0.0671 0.2436 0.046 Uiso 1 1 calc R
C25 C 0.7235(8) 0.1917(9) 0.1929(8) 0.033(4) Uani 1 1 d DU
H25 H 0.7463 0.2382 0.2303 0.04 Uiso 1 1 calc R
C31 C 0.7072(8) 0.4297(9) 0.0030(8) 0.031(3) Uani 1 1 d DU
C32 C 0.6652(8) 0.4399(9) -0.0735(8) 0.039(4) Uani 1 1 d DU
C33 C 0.6683(9) 0.5308(10) -0.1074(10) 0.053(4) Uani 1 1 d DU
H33 H 0.6394 0.543 -0.1603 0.064 Uiso 1 1 calc R
C34 C 0.7119(10) 0.6012(11) -0.0655(9) 0.060(5) Uani 1 1 d DU
H34 H 0.7141 0.6606 -0.0908 0.071 Uiso 1 1 calc R
C35 C 0.7522(10) 0.5885(10) 0.0116(9) 0.050(5) Uiso 1 1 d DU
H35 H 0.782 0.6382 0.0399 0.06 Uiso 1 1 calc R
C36 C 0.7488(9) 0.4989(9) 0.0489(8) 0.042(4) Uani 1 1 d DU
C37 C 0.6177(10) 0.3625(11) -0.1194(9) 0.055(5) Uani 1 1 d D
H37A H 0.5932 0.3853 -0.1734 0.082 Uiso 1 1 calc R
H37B H 0.5722 0.3408 -0.0878 0.082 Uiso 1 1 calc R
H37C H 0.6565 0.3109 -0.1271 0.082 Uiso 1 1 calc R
C38 C 0.7931(10) 0.4879(10) 0.1343(8) 0.053(5) Uani 1 1 d D
H38A H 0.8193 0.5472 0.1525 0.079 Uiso 1 1 calc R
H38B H 0.8369 0.4399 0.134 0.079 Uiso 1 1 calc R
H38C H 0.7519 0.4695 0.1722 0.079 Uiso 1 1 calc R
C39 C 0.7816(10) 0.2777(10) 0.0342(8) 0.033(4) Uani 1 1 d .
C41 C 0.5181(10) 0.3042(11) 0.1379(9) 0.052(4) Uani 1 1 d DU
C42 C 0.4643(10) 0.2382(11) 0.1045(11) 0.062(5) Uani 1 1 d DU
C43 C 0.4112(10) 0.1894(13) 0.1546(11) 0.073(5) Uani 1 1 d DU
H43 H 0.3745 0.141 0.133 0.088 Uiso 1 1 calc R
C44 C 0.4154(13) 0.2153(15) 0.2352(12) 0.085(6) Uani 1 1 d DU
H44 H 0.379 0.1848 0.2694 0.101 Uiso 1 1 calc R
C45 C 0.4686(11) 0.2826(15) 0.2702(12) 0.079(5) Uani 1 1 d DU
H45 H 0.4698 0.2975 0.3271 0.095 Uiso 1 1 calc R
C46 C 0.5220(11) 0.3296(12) 0.2186(10) 0.066(5) Uani 1 1 d DU
C47 C 0.4547(11) 0.2199(13) 0.0146(11) 0.067(6) Uani 1 1 d D
H47A H 0.4964 0.2567 -0.0118 0.101 Uiso 1 1 calc R
H47B H 0.3975 0.2374 -0.0086 0.101 Uiso 1 1 calc R
H47C H 0.4639 0.1535 0.0047 0.101 Uiso 1 1 calc R
C48 C 0.5782(13) 0.4030(14) 0.2597(11) 0.089(7) Uani 1 1 d D
H48A H 0.5678 0.4081 0.3177 0.134 Uiso 1 1 calc R
H48B H 0.566 0.4629 0.2321 0.134 Uiso 1 1 calc R
H48C H 0.6376 0.3863 0.2561 0.134 Uiso 1 1 calc R
C49 C 0.6478(11) 0.3008(10) 0.0863(9) 0.031(4) Uani 1 1 d U
C50 C 0.8981(9) 0.0670(11) 0.0521(9) 0.033(4) Uani 1 1 d .
C51 C 0.8779(8) -0.0779(8) 0.1272(8) 0.030(4) Uiso 1 1 d DU
C52 C 0.8138(8) -0.1345(9) 0.0927(8) 0.034(4) Uiso 1 1 d DU
C53 C 0.7679(9) -0.1913(9) 0.1448(9) 0.050(4) Uani 1 1 d DU
H53 H 0.727 -0.2345 0.1213 0.06 Uiso 1 1 calc R
C54 C 0.7830(9) -0.1833(9) 0.2287(9) 0.047(4) Uani 1 1 d DU
H54 H 0.7489 -0.2164 0.2634 0.056 Uiso 1 1 calc R
C55 C 0.8469(8) -0.1280(9) 0.2624(9) 0.038(4) Uani 1 1 d DU
H55 H 0.8586 -0.1243 0.3206 0.045 Uiso 1 1 calc R
C56 C 0.8962(7) -0.0759(8) 0.2109(8) 0.029(4) Uani 1 1 d DU
C57 C 0.7961(11) -0.1443(11) 0.0013(8) 0.056(5) Uani 1 1 d D
H57A H 0.7508 -0.1899 -0.0115 0.085 Uiso 1 1 calc R
H57B H 0.8475 -0.1654 -0.0218 0.085 Uiso 1 1 calc R
H57C H 0.7785 -0.084 -0.0228 0.085 Uiso 1 1 calc R
C58 C 0.9677(10) -0.0187(11) 0.2511(9) 0.055(5) Uani 1 1 d D
H58A H 0.971 -0.0266 0.3111 0.082 Uiso 1 1 calc R
H58B H 0.958 0.0471 0.2372 0.082 Uiso 1 1 calc R
H58C H 1.021 -0.0391 0.2314 0.082 Uiso 1 1 calc R
N3 N 0.7101(8) 0.3378(7) 0.0416(7) 0.031(3) Uani 1 1 d U
N4 N 0.5795(9) 0.3475(9) 0.0911(8) 0.049(4) Uani 1 1 d DU
N5 N 0.9230(6) -0.0203(7) 0.0751(6) 0.024(3) Uani 1 1 d DU
H5 H 0.9694 -0.0426 0.0571 0.029 Uiso 1 1 calc R
O1 O 0.9474(6) 0.1099(6) 0.0063(5) 0.028(2) Uani 1 1 d .
S1 S 0.7736(2) 0.1474(2) -0.0718(2) 0.0339(12) Uani 1 1 d D
S2 S 0.9178(2) 0.2457(2) 0.1364(2) 0.0269(11) Uani 1 1 d D
Mo1 Mo 0.79384(8) 0.15028(8) 0.08221(8) 0.0294(7) Uani 1 1 d .
Mo2 Mo 0.88791(8) 0.24769(8) -0.01253(8) 0.0283(7) Uani 1 1 d .

loop_
_atom_site_aniso_label
_atom_site_aniso_U_11
_atom_site_aniso_U_22
_atom_site_aniso_U_33
_atom_site_aniso_U_23
_atom_site_aniso_U_13
_atom_site_aniso_U_12
C1 0.054(12) 0.062(12) 0.048(11) -0.008(8) 0.014(9) -0.012(9)
C2 0.041(11) 0.049(11) 0.069(12) 0.001(9) 0.009(9) 0.000(8)
C11 0.063(12) 0.039(11) 0.056(10) 0.017(7) 0.049(8) 0.001(7)
C12 0.029(10) 0.063(12) 0.054(11) 0.002(7) 0.021(8) -0.006(7)
C13 0.025(9) 0.063(11) 0.055(11) 0.003(7) 0.032(7) 0.002(7)
C14 0.048(10) 0.044(11) 0.036(9) 0.025(6) 0.014(7) -0.009(7)
C15 0.035(10) 0.058(12) 0.085(13) 0.040(8) 0.021(8) 0.020(8)
C22 0.028(11) 0.022(10) 0.071(11) -0.010(7) 0.007(7) -0.014(6)
C23 0.045(11) 0.006(9) 0.092(13) -0.006(6) 0.034(8) 0.001(6)
C24 0.030(10) 0.020(8) 0.070(11) 0.015(7) 0.026(7) -0.001(6)
C25 0.029(9) 0.017(7) 0.054(10) -0.010(6) 0.006(8) 0.004(6)
C31 0.036(10) 0.025(8) 0.034(9) -0.001(5) 0.016(7) 0.012(6)
C32 0.022(10) 0.049(9) 0.046(9) 0.016(7) 0.000(7) 0.010(7)
C33 0.039(11) 0.063(11) 0.059(11) 0.038(8) 0.012(9) 0.013(8)
C34 0.073(14) 0.034(10) 0.077(13) 0.019(8) 0.039(10) 0.022(8)
C36 0.046(11) 0.031(11) 0.048(11) -0.002(6) 0.001(8) 0.022(7)
C37 0.036(12) 0.078(14) 0.048(12) 0.015(9) -0.011(9) 0.012(9)
C38 0.088(14) 0.019(10) 0.051(12) 0.003(7) 0.011(10) 0.013(8)
C39 0.054(12) 0.028(10) 0.017(9) 0.004(7) 0.007(8) -0.003(9)
C41 0.053(13) 0.051(12) 0.056(9) 0.014(8) 0.026(9) 0.037(7)
C42 0.048(14) 0.057(14) 0.084(14) 0.027(8) 0.015(10) 0.032(7)
C43 0.038(12) 0.091(14) 0.090(12) 0.031(10) 0.008(10) 0.029(8)
C44 0.047(15) 0.125(19) 0.084(12) 0.039(12) 0.022(12) 0.042(9)
C45 0.050(16) 0.14(2) 0.053(12) 0.019(10) 0.022(10) 0.049(9)
C46 0.067(14) 0.080(14) 0.053(10) 0.026(9) 0.015(10) 0.049(9)
C47 0.043(13) 0.067(13) 0.090(17) 0.018(11) -0.005(11) -0.010(9)
C48 0.13(2) 0.094(18) 0.048(13) -0.006(11) 0.027(13) 0.042(15)
C49 0.029(13) 0.031(11) 0.038(10) 0.006(7) 0.021(9) 0.012(9)
C50 0.018(10) 0.039(12) 0.041(10) 0.013(8) 0.002(8) -0.006(8)
C53 0.053(11) 0.026(10) 0.073(9) -0.019(8) 0.016(9) 0.007(8)
C54 0.047(11) 0.025(10) 0.073(10) -0.010(8) 0.033(9) -0.015(7)
C55 0.034(10) 0.026(10) 0.055(10) 0.003(7) 0.021(7) 0.000(6)
C56 0.010(9) 0.010(8) 0.068(12) -0.001(7) 0.012(7) 0.005(5)
C57 0.065(13) 0.039(12) 0.068(14) -0.004(8) 0.020(10) -0.024(8)
C58 0.067(13) 0.067(13) 0.031(10) 0.025(8) 0.007(9) 0.014(10)
N3 0.030(9) 0.025(7) 0.037(8) 0.002(5) 0.000(7) 0.006(7)
N4 0.034(10) 0.053(10) 0.061(10) 0.003(7) 0.009(7) 0.021(7)
N5 0.014(7) 0.020(8) 0.041(8) 0.013(6) 0.014(6) 0.000(5)
O1 0.029(6) 0.011(6) 0.045(6) 0.014(4) 0.005(5) 0.003(4)
S1 0.032(3) 0.031(3) 0.039(3) 0.0044(17) 0.006(2) 0.0026(16)
S2 0.029(3) 0.017(2) 0.035(3) 0.0030(15) 0.005(2) 0.0010(15)
Mo1 0.0281(12) 0.0174(10) 0.0434(12) 0.0047(6) 0.0070(7) 0.0042(5)
Mo2 0.0305(12) 0.0189(11) 0.0366(12) 0.0081(5) 0.0081(8) 0.0055(5)

loop_
_atom_type_symbol
_atom_type_description
_atom_type_scat_dispersion_real
_atom_type_scat_dispersion_imag
_atom_type_scat_source
H H 0 0 'International Tables Vol C Tables 4.2.6.8 and 6.1.1.4'
C C 0.0033 0.0016 'International Tables Vol C Tables 4.2.6.8 and 6.1.1.4'
N N 0.0061 0.0033 'International Tables Vol C Tables 4.2.6.8 and 6.1.1.4'
O O 0.0106 0.006 'International Tables Vol C Tables 4.2.6.8 and 6.1.1.4'
S S 0.1246 0.1234 'International Tables Vol C Tables 4.2.6.8 and 6.1.1.4'
Mo Mo -1.6832 0.6857 'International Tables Vol C Tables 4.2.6.8 and 6.1.1.4'

loop_
_geom_angle_atom_site_label_1
_geom_angle_atom_site_label_2
_geom_angle_atom_site_label_3
_geom_angle
C15 C11 C12 108
C15 C11 Mo2 72.5(4)
C12 C11 Mo2 75.1(4)
C13 C12 C11 108
C13 C12 Mo2 74.9(4)
C11 C12 Mo2 69.5(4)
C14 C13 C12 108
C14 C13 Mo2 71.4(4)
C12 C13 Mo2 70.7(4)
C13 C14 C15 108
C13 C14 Mo2 74.3(4)
C15 C14 Mo2 69.4(4)
C11 C15 C14 108
C11 C15 Mo2 71.6(4)
C14 C15 Mo2 75.5(4)
C25 C21 C22 106.2(12)
C25 C21 C49 124.0(11)
C22 C21 C49 129.2(12)
C25 C21 Mo1 71.6(8)
C22 C21 Mo1 73.9(8)
C49 C21 Mo1 112.9(10)
C23 C22 C21 108.3(12)
C23 C22 Mo1 73.2(8)
C21 C22 Mo1 70.4(7)
C24 C23 C22 108.1(12)
C24 C23 Mo1 71.1(8)
C22 C23 Mo1 71.9(8)
C25 C24 C23 108.1(12)
C25 C24 Mo1 71.0(8)
C23 C24 Mo1 74.1(8)
C24 C25 C21 109.3(11)
C24 C25 Mo1 73.8(8)
C21 C25 Mo1 72.4(8)
C32 C31 C36 125.9(13)
C32 C31 N3 118.9(11)
C36 C31 N3 115.3(11)
C31 C32 C33 114.9(12)
C31 C32 C37 123.5(12)
C33 C32 C37 121.5(13)
C34 C33 C32 121.4(14)
C35 C34 C33 121.8(15)
C34 C35 C36 118.6(14)
C31 C36 C35 117.2(12)
C31 C36 C38 125.7(12)
C35 C36 C38 117.1(12)
N3 C39 Mo2 151.3(10)
N3 C39 Mo1 124.3(10)
Mo2 C39 Mo1 84.2(6)
C42 C41 C46 122.8(16)
C42 C41 N4 121.5(14)
C46 C41 N4 115.5(14)
C41 C42 C43 120.2(17)
C41 C42 C47 121.3(15)
C43 C42 C47 118.3(16)
C44 C43 C42 116.6(19)
C43 C44 C45 124(2)
C44 C45 C46 118.0(19)
C41 C46 C45 118.2(17)
C41 C46 C48 126.1(16)
C45 C46 C48 115.7(16)
N4 C49 N3 118.9(13)
N4 C49 C21 127.2(14)
N3 C49 C21 113.9(12)
O1 C50 N5 115.1(12)
O1 C50 Mo1 113.2(10)
N5 C50 Mo1 131.7(11)
C56 C51 C52 119.6(12)
C56 C51 N5 120.8(10)
C52 C51 N5 119.6(11)
C51 C52 C53 119.6(12)
C51 C52 C57 121.2(12)
C53 C52 C57 118.9(11)
C54 C53 C52 119.8(13)
C55 C54 C53 120.0(14)
C54 C55 C56 120.3(13)
C51 C56 C55 120.4(11)
C51 C56 C58 121.6(11)
C55 C56 C58 118.1(12)
C49 N3 C39 115.0(11)
C49 N3 C31 125.2(11)
C39 N3 C31 119.7(12)
C49 N4 C41 115.4(13)
C50 N5 C51 123.3(11)
C50 O1 Mo2 103.5(9)
C1 S1 Mo2 111.9(5)
C1 S1 Mo1 121.6(5)
Mo2 S1 Mo1 65.06(10)
C2 S2 Mo2 111.1(5)
C2 S2 Mo1 120.7(5)
Mo2 S2 Mo1 65.43(10)
C39 Mo1 C50 118.0(6)
C39 Mo1 C25 92.0(5)
C50 Mo1 C25 140.8(5)
C39 Mo1 C21 73.8(6)
C50 Mo1 C21 167.1(6)
C25 Mo1 C21 36.1(4)
C39 Mo1 C24 127.0(5)
C50 Mo1 C24 111.5(5)
C25 Mo1 C24 35.1(4)
C21 Mo1 C24 59.5(5)
C39 Mo1 C22 97.2(6)
C50 Mo1 C22 132.8(5)
C25 Mo1 C22 58.8(5)
C21 Mo1 C22 35.7(4)
C24 Mo1 C22 58.4(5)
C39 Mo1 C23 130.8(6)
C50 Mo1 C23 108.2(6)
C25 Mo1 C23 58.2(5)
C21 Mo1 C23 59.0(4)
C24 Mo1 C23 34.8(5)
C22 Mo1 C23 34.9(4)
C39 Mo1 S2 71.0(4)
C50 Mo1 S2 77.7(4)
C25 Mo1 S2 90.5(3)
C21 Mo1 S2 112.5(3)
C24 Mo1 S2 103.7(4)
C22 Mo1 S2 147.3(3)
C23 Mo1 S2 138.2(4)
C39 Mo1 S1 67.9(4)
C50 Mo1 S1 77.5(4)
C25 Mo1 S1 140.5(3)
C21 Mo1 S1 104.5(3)
C24 Mo1 S1 143.8(4)
C22 Mo1 S1 89.2(4)
C23 Mo1 S1 109.2(4)
S2 Mo1 S1 112.42(12)
C39 Mo1 Mo2 47.6(4)
C50 Mo1 Mo2 70.5(4)
C25 Mo1 Mo2 132.0(3)
C21 Mo1 Mo2 121.3(4)
C24 Mo1 Mo2 159.6(4)
C22 Mo1 Mo2 136.0(4)
C23 Mo1 Mo2 165.5(4)
S2 Mo1 Mo2 56.19(9)
S1 Mo1 Mo2 56.36(9)
C39 Mo2 O1 121.0(5)
C39 Mo2 C11 95.7(5)
O1 Mo2 C11 139.0(4)
C39 Mo2 C15 92.8(5)
O1 Mo2 C15 142.6(4)
C11 Mo2 C15 35.9(2)
C39 Mo2 C12 128.0(5)
O1 Mo2 C12 103.7(4)
C11 Mo2 C12 35.4(2)
C15 Mo2 C12 58.8(3)
C39 Mo2 C14 122.2(5)
O1 Mo2 C14 107.6(4)
C11 Mo2 C14 58.7(3)
C15 Mo2 C14 35.1(2)
C12 Mo2 C14 57.7(3)
C39 Mo2 C13 150.3(5)
O1 Mo2 C13 88.5(4)
C11 Mo2 C13 58.1(3)
C15 Mo2 C13 58.0(3)
C12 Mo2 C13 34.4(2)
C14 Mo2 C13 34.3(2)
C39 Mo2 S2 72.7(4)
O1 Mo2 S2 79.2(2)
C11 Mo2 S2 96.8(3)
C15 Mo2 S2 130.1(3)
C12 Mo2 S2 92.8(3)
C14 Mo2 S2 150.4(3)
C13 Mo2 S2 120.4(3)
C39 Mo2 S1 69.5(4)
O1 Mo2 S1 79.3(2)
C11 Mo2 S1 135.1(3)
C15 Mo2 S1 100.7(3)
C12 Mo2 S1 150.1(3)
C14 Mo2 S1 92.8(3)
C13 Mo2 S1 117.5(3)
S2 Mo2 S1 116.82(12)
C39 Mo2 Mo1 48.3(4)
O1 Mo2 Mo1 72.8(3)
C11 Mo2 Mo1 139.1(3)
C15 Mo2 Mo1 139.1(3)
C12 Mo2 Mo1 151.1(3)
C14 Mo2 Mo1 151.1(3)
C13 Mo2 Mo1 161.2(3)
S2 Mo2 Mo1 58.38(9)
S1 Mo2 Mo1 58.58(9)

loop_
_geom_bond_atom_site_label_1
_geom_bond_atom_site_label_2
_geom_bond_distance
C1 S1 1.825(13)
C2 S2 1.835(13)
C11 C15 1.393(8)
C11 C12 1.393(8)
C11 Mo2 2.255(11)
C12 C13 1.393(8)
C12 Mo2 2.327(11)
C13 C14 1.393(8)
C13 Mo2 2.381(10)
C14 C15 1.393(8)
C14 Mo2 2.344(10)
C15 Mo2 2.266(10)
C21 C25 1.424(15)
C21 C22 1.428(15)
C21 C49 1.46(2)
C21 Mo1 2.306(14)
C22 C23 1.416(16)
C22 Mo1 2.353(13)
C23 C24 1.41(2)
C23 Mo1 2.370(14)
C24 C25 1.397(16)
C24 Mo1 2.331(14)
C25 Mo1 2.295(13)
C31 C32 1.360(13)
C31 C36 1.372(13)
C31 N3 1.462(17)
C32 C33 1.421(14)
C32 C37 1.499(14)
C33 C34 1.367(14)
C34 C35 1.362(13)
C35 C36 1.427(14)
C36 C38 1.502(14)
C39 N3 1.440(18)
C39 Mo2 1.969(16)
C39 Mo1 1.992(14)
C41 C42 1.352(14)
C41 C46 1.359(14)
C41 N4 1.439(17)
C42 C43 1.419(15)
C42 C47 1.481(15)
C43 C44 1.360(15)
C44 C45 1.368(15)
C45 C46 1.425(15)
C46 C48 1.494(15)
C49 N4 1.285(17)
C49 N3 1.392(18)
C50 O1 1.292(16)
C50 N5 1.356(17)
C50 Mo1 2.139(15)
C51 C56 1.366(13)
C51 C52 1.376(13)
C51 N5 1.429(15)
C52 C53 1.431(14)
C52 C57 1.494(14)
C53 C54 1.369(14)
C54 C55 1.358(13)
C55 C56 1.419(13)
C56 C58 1.496(14)
O1 Mo2 2.200(8)
S1 Mo2 2.437(4)
S1 Mo1 2.498(4)
S2 Mo2 2.425(4)
S2 Mo1 2.485(4)
Mo1 Mo2 2.6541(17)
